data_4346773
loop_
_publ_author_name
'Sengupta, Debabrata'
'Chowdhury, Nabanita Saha'
'Samanta, Subhas'
'Ghosh, Pradip'
'Seth, Saikat Kumar'
'Demeshko, Serhiy'
'Meyer, Franc'
'Goswami, Sreebrata'

_publ_section_title
;
 Regioselective ortho Amination of Coordinated 2-(Arylazo)pyridine.
 Isolation of Monoradical Palladium Complexes of a New Series of
 Azo-Aromatic Pincer Ligands.
;
_journal_issue 23
_journal_name_full 'Inorganic chemistry'
_journal_page_first 11465
_journal_page_last 11476
_journal_paper_doi 10.1021/acs.inorgchem.5b02110
_journal_volume 54
_journal_year 2015
_chemical_formula_moiety 'C47 H37 Cl2 N3 P2 Pd'
_chemical_formula_sum 'C47 H37 Cl2 N3 P2 Pd'
_chemical_formula_weight 883.04
_space_group_crystal_system triclinic
_space_group_IT_number 2
_space_group_name_Hall '-P 1'
_space_group_name_H-M_alt 'P -1'
_atom_sites_solution_hydrogens geom
_audit_creation_method SHELXL-2014
_cell_angle_alpha 80.675(5)
_cell_angle_beta 82.573(5)
_cell_angle_gamma 89.627(5)
_cell_formula_units_Z 2
_cell_length_a 10.669(5)
_cell_length_b 12.002(5)
_cell_length_c 16.139(5)
_cell_measurement_temperature 293(2)
_cell_volume 2021.9(14)
_computing_cell_refinement 'Bruker SMART'
_computing_data_collection 'Bruker SMART'
_computing_data_reduction 'Bruker SAINT'
_computing_molecular_graphics 'Bruker SHELXTL'
_computing_publication_material 'Bruker SHELXTL'
_computing_structure_refinement 'SHELXL-2014 (Sheldrick, 2014)'
_computing_structure_solution 'SHELXL-97 (Sheldrick, 1997)'
_diffrn_ambient_temperature 293(2)
_diffrn_measured_fraction_theta_full 0.781
_diffrn_measured_fraction_theta_max 0.990
_diffrn_measurement_device_type 'CCD area detector'
_diffrn_measurement_method 'phi SCANS'
_diffrn_radiation_type MoK\a
_diffrn_radiation_wavelength 0.71073
_diffrn_reflns_av_R_equivalents 0.0828
_diffrn_reflns_av_unetI/netI 0.0954
_diffrn_reflns_Laue_measured_fraction_full 0.781
_diffrn_reflns_Laue_measured_fraction_max 0.990
_diffrn_reflns_limit_h_max 11
_diffrn_reflns_limit_h_min -11
_diffrn_reflns_limit_k_max 13
_diffrn_reflns_limit_k_min -13
_diffrn_reflns_limit_l_max 17
_diffrn_reflns_limit_l_min -17
_diffrn_reflns_number 16587
_diffrn_reflns_point_group_measured_fraction_full 0.781
_diffrn_reflns_point_group_measured_fraction_max 0.990
_diffrn_reflns_theta_full 25.242
_diffrn_reflns_theta_max 23.223
_diffrn_reflns_theta_min 1.290
_diffrn_source 'fine-focus sealed tube'
_exptl_absorpt_coefficient_mu 0.708
_exptl_absorpt_correction_T_max 0.932
_exptl_absorpt_correction_T_min 0.860
_exptl_absorpt_correction_type empirical
_exptl_absorpt_process_details SADABS
_exptl_crystal_colour green
_exptl_crystal_density_diffrn 1.450
_exptl_crystal_description plate
_exptl_crystal_F_000 900
_exptl_crystal_size_max 0.18
_exptl_crystal_size_mid 0.16
_exptl_crystal_size_min 0.12
_refine_diff_density_max 0.461
_refine_diff_density_min -0.696
_refine_diff_density_rms 0.089
_refine_ls_extinction_method none
_refine_ls_goodness_of_fit_ref 0.870
_refine_ls_hydrogen_treatment constr
_refine_ls_matrix_type full
_refine_ls_number_parameters 496
_refine_ls_number_reflns 5724
_refine_ls_number_restraints 0
_refine_ls_restrained_S_all 0.870
_refine_ls_R_factor_all 0.0898
_refine_ls_R_factor_gt 0.0521
_refine_ls_shift/su_max 0.042
_refine_ls_shift/su_mean 0.005
_refine_ls_structure_factor_coef Fsqd
_refine_ls_weighting_details 'w=1/[\s^2^(Fo^2^)+(0.0809P)^2^+1.6338P] where P=(Fo^2^+2Fc^2^)/3'
_refine_ls_weighting_scheme calc
_refine_ls_wR_factor_gt 0.1197
_refine_ls_wR_factor_ref 0.1449
_reflns_Friedel_coverage 0.000
_reflns_number_gt 3785
_reflns_number_total 5724
_reflns_threshold_expression 'I > 2\s(I)'
_cod_data_source_file ic5b02110_si_002.cif
_cod_data_source_block Pd-I
_cod_depositor_comments
;
The following automatic conversions were performed:

data item '_exptl_absorpt_correction_type' value 'EMPIRICAL' was
changed to 'empirical' in accordance with the
/home/saulius/struct/COD-crude-data/automatic-downloads/DataCite-retrospective/ACS/depositions/lib/dictionaries/cif_core.dic
dictionary named 'cif_core.dic' version 2.4.2 last updated on
2011-04-26.

Automatic conversion script
Id: cif_fix_values 6909 2019-04-08 15:41:33Z antanas 
;
_cod_original_cell_volume 2022.0(14)
_cod_database_code 4346773
_shelx_space_group_comment
;
The symmetry employed for this shelxl refinement is uniquely defined
by the following loop, which should always be used as a source of
symmetry information in preference to the above space-group names.
They are only intended as comments.
;
_shelxl_version_number 2014-1

loop_
_space_group_symop_operation_xyz
'x, y, z'
'-x, -y, -z'

loop_
_atom_site_label
_atom_site_type_symbol
_atom_site_fract_x
_atom_site_fract_y
_atom_site_fract_z
_atom_site_U_iso_or_equiv
_atom_site_adp_type
_atom_site_occupancy
_atom_site_site_symmetry_order
_atom_site_calc_flag
_atom_site_refinement_flags_posn
_atom_site_refinement_flags_adp
Pd01 Pd 0.24880(5) 0.38562(4) 0.69119(3) 0.03504(19) Uani 1 1 d . .
P2 P 0.24529(15) 0.21493(13) 0.64210(11) 0.0341(4) Uani 1 1 d . .
P1 P 0.23920(16) 0.56213(14) 0.73307(10) 0.0343(4) Uani 1 1 d . .
Cl2 Cl 0.47147(15) 0.40723(15) 0.65168(12) 0.0502(5) Uani 1 1 d . .
Cl1 Cl -0.23255(18) 0.2695(2) 0.88371(15) 0.0805(7) Uani 1 1 d . .
N2 N 0.1577(5) 0.2735(5) 0.8476(3) 0.0451(14) Uani 1 1 d . .
N3 N 0.0424(5) 0.2650(5) 0.8507(4) 0.0449(14) Uani 1 1 d . .
N1 N 0.3264(6) 0.2256(5) 0.9199(4) 0.0534(16) Uani 1 1 d . .
C18 C 0.3718(6) 0.5934(5) 0.7859(4) 0.0343(15) Uani 1 1 d . .
C43 C 0.4458(6) 0.1367(6) 0.7264(4) 0.0452(18) Uani 1 1 d . .
H43 H 0.4254 0.1936 0.7585 0.054 Uiso 1 1 calc R U
C29 C 0.3045(7) 0.6590(6) 0.5662(4) 0.055(2) Uani 1 1 d . .
H29 H 0.3484 0.5926 0.5618 0.066 Uiso 1 1 calc R U
C37 C 0.1345(7) 0.0264(6) 0.7493(4) 0.0485(18) Uani 1 1 d . .
H37 H 0.2153 0.0117 0.7637 0.058 Uiso 1 1 calc R U
C13 C 0.1234(7) 0.6087(7) 0.8899(5) 0.060(2) Uani 1 1 d . .
H13 H 0.2038 0.6023 0.9065 0.071 Uiso 1 1 calc R U
C24 C 0.2370(6) 0.6731(5) 0.6435(4) 0.0344(15) Uani 1 1 d . .
C47 C 0.4143(6) 0.0433(5) 0.6122(4) 0.0448(18) Uani 1 1 d . .
H47 H 0.3728 0.0369 0.5658 0.054 Uiso 1 1 calc R U
C42 C 0.3804(6) 0.1269(5) 0.6597(4) 0.0343(15) Uani 1 1 d . .
C33 C 0.2623(7) 0.2733(7) 0.3534(5) 0.054(2) Uani 1 1 d . .
H33 H 0.2676 0.2859 0.2947 0.065 Uiso 1 1 calc R U
C23 C 0.4066(6) 0.7033(6) 0.7891(4) 0.0473(18) Uani 1 1 d . .
H23 H 0.3720 0.7631 0.7558 0.057 Uiso 1 1 calc R U
C38 C 0.0332(8) -0.0429(6) 0.7893(5) 0.062(2) Uani 1 1 d . .
H38 H 0.0470 -0.1037 0.8306 0.075 Uiso 1 1 calc R U
C35 C 0.3285(6) 0.3154(6) 0.4800(4) 0.0491(19) Uani 1 1 d . .
H35 H 0.3782 0.3583 0.5066 0.059 Uiso 1 1 calc R U
C19 C 0.4253(6) 0.5069(6) 0.8342(4) 0.0517(19) Uani 1 1 d . .
H19 H 0.4024 0.4329 0.8320 0.062 Uiso 1 1 calc R U
C28 C 0.3073(8) 0.7422(7) 0.4962(5) 0.064(2) Uani 1 1 d . .
H28 H 0.3541 0.7325 0.4451 0.077 Uiso 1 1 calc R U
C46 C 0.5080(7) -0.0301(6) 0.6321(5) 0.053(2) Uani 1 1 d . .
H46 H 0.5288 -0.0869 0.6000 0.064 Uiso 1 1 calc R U
C36 C 0.1149(6) 0.1164(5) 0.6887(4) 0.0373(16) Uani 1 1 d . .
C12 C 0.1071(6) 0.5949(5) 0.8087(4) 0.0389(16) Uani 1 1 d . .
C30 C 0.2444(6) 0.2345(5) 0.5287(4) 0.0359(15) Uani 1 1 d . .
C45 C 0.5712(7) -0.0209(6) 0.6988(5) 0.054(2) Uani 1 1 d . .
H45 H 0.6349 -0.0713 0.7123 0.064 Uiso 1 1 calc R U
C17 C -0.0139(6) 0.6027(6) 0.7875(4) 0.0458(18) Uani 1 1 d . .
H17 H -0.0277 0.5941 0.7332 0.055 Uiso 1 1 calc R U
C41 C -0.0059(6) 0.1376(6) 0.6693(4) 0.0460(18) Uani 1 1 d . .
H41 H -0.0203 0.1996 0.6292 0.055 Uiso 1 1 calc R U
C25 C 0.1721(7) 0.7721(5) 0.6471(4) 0.0490(19) Uani 1 1 d . .
H25 H 0.1266 0.7844 0.6979 0.059 Uiso 1 1 calc R U
C10 C -0.0044(7) 0.4266(6) 0.6420(5) 0.0485(18) Uani 1 1 d . .
H10 H 0.0409 0.4602 0.5911 0.058 Uiso 1 1 calc R U
C7 C -0.1423(7) 0.3299(6) 0.7900(5) 0.054(2) Uani 1 1 d . .
C31 C 0.1695(7) 0.1764(6) 0.4874(4) 0.0500(19) Uani 1 1 d . .
H31 H 0.1115 0.1229 0.5184 0.060 Uiso 1 1 calc R U
C20 C 0.5131(7) 0.5269(8) 0.8864(5) 0.063(2) Uani 1 1 d . .
H20 H 0.5499 0.4669 0.9182 0.075 Uiso 1 1 calc R U
C2 C 0.3302(10) 0.0582(8) 1.0209(5) 0.076(3) Uani 1 1 d . .
H2 H 0.3747 0.0108 1.0579 0.092 Uiso 1 1 calc R U
C5 C 0.2093(7) 0.1967(6) 0.9114(4) 0.0443(17) Uani 1 1 d . .
C6 C -0.0103(6) 0.3278(5) 0.7824(4) 0.0400(17) Uani 1 1 d . .
C11 C 0.0608(6) 0.3798(5) 0.7077(4) 0.0379(16) Uani 1 1 d . .
C44 C 0.5406(7) 0.0635(6) 0.7461(5) 0.054(2) Uani 1 1 d . .
H44 H 0.5842 0.0707 0.7913 0.065 Uiso 1 1 calc R U
C34 C 0.3387(7) 0.3323(6) 0.3934(5) 0.054(2) Uani 1 1 d . .
H34 H 0.3977 0.3841 0.3617 0.064 Uiso 1 1 calc R U
C1 C 0.3840(8) 0.1545(7) 0.9752(5) 0.066(2) Uani 1 1 d . .
H1 H 0.4660 0.1724 0.9828 0.079 Uiso 1 1 calc R U
C9 C -0.1345(7) 0.4246(6) 0.6500(5) 0.061(2) Uani 1 1 d . .
H9 H -0.1749 0.4560 0.6042 0.073 Uiso 1 1 calc R U
C14 C 0.0225(8) 0.6318(8) 0.9469(5) 0.081(3) Uani 1 1 d . .
H14 H 0.0353 0.6424 1.0010 0.098 Uiso 1 1 calc R U
C40 C -0.1057(7) 0.0678(7) 0.7088(5) 0.062(2) Uani 1 1 d . .
H40 H -0.1867 0.0823 0.6948 0.074 Uiso 1 1 calc R U
C22 C 0.4931(8) 0.7240(7) 0.8420(5) 0.063(2) Uani 1 1 d . .
H22 H 0.5158 0.7979 0.8445 0.076 Uiso 1 1 calc R U
C15 C -0.0943(8) 0.6390(7) 0.9240(5) 0.072(3) Uani 1 1 d . .
H15 H -0.1619 0.6552 0.9624 0.087 Uiso 1 1 calc R U
C3 C 0.2095(10) 0.0324(8) 1.0113(6) 0.084(3) Uani 1 1 d . .
H3 H 0.1697 -0.0328 1.0423 0.101 Uiso 1 1 calc R U
C32 C 0.1788(7) 0.1960(7) 0.4007(5) 0.058(2) Uani 1 1 d . .
H32 H 0.1268 0.1556 0.3738 0.069 Uiso 1 1 calc R U
C21 C 0.5451(7) 0.6365(8) 0.8905(5) 0.063(2) Uani 1 1 d . .
H21 H 0.6022 0.6510 0.9265 0.076 Uiso 1 1 calc R U
C27 C 0.2413(7) 0.8381(7) 0.5022(5) 0.060(2) Uani 1 1 d . .
H27 H 0.2425 0.8942 0.4550 0.072 Uiso 1 1 calc R U
C16 C -0.1151(7) 0.6228(7) 0.8452(5) 0.061(2) Uani 1 1 d . .
H16 H -0.1966 0.6253 0.8305 0.073 Uiso 1 1 calc R U
C26 C 0.1741(7) 0.8527(6) 0.5760(5) 0.055(2) Uani 1 1 d . .
H26 H 0.1282 0.9184 0.5790 0.066 Uiso 1 1 calc R U
C8 C -0.2055(7) 0.3775(7) 0.7240(6) 0.063(2) Uani 1 1 d . .
H8 H -0.2934 0.3776 0.7296 0.076 Uiso 1 1 calc R U
C4 C 0.1471(8) 0.1034(7) 0.9555(5) 0.067(2) Uani 1 1 d . .
H4 H 0.0643 0.0879 0.9481 0.081 Uiso 1 1 calc R U
C39 C -0.0850(8) -0.0235(7) 0.7692(5) 0.065(2) Uani 1 1 d . .
H39 H -0.1517 -0.0712 0.7957 0.078 Uiso 1 1 calc R U

loop_
_atom_site_aniso_label
_atom_site_aniso_U_11
_atom_site_aniso_U_22
_atom_site_aniso_U_33
_atom_site_aniso_U_23
_atom_site_aniso_U_13
_atom_site_aniso_U_12
Pd01 0.0307(3) 0.0325(3) 0.0431(3) -0.0098(2) -0.0049(2) 0.0011(2)
P2 0.0306(9) 0.0315(9) 0.0414(11) -0.0094(8) -0.0045(8) 0.0001(7)
P1 0.0366(10) 0.0330(10) 0.0334(10) -0.0074(8) -0.0022(8) 0.0002(8)
Cl2 0.0348(10) 0.0485(11) 0.0690(13) -0.0196(9) 0.0000(9) -0.0015(8)
Cl1 0.0404(12) 0.0914(17) 0.0962(18) 0.0074(13) 0.0138(11) -0.0011(11)
N2 0.038(4) 0.053(4) 0.043(4) 0.001(3) -0.010(3) 0.008(3)
N3 0.032(4) 0.047(4) 0.054(4) -0.010(3) 0.000(3) 0.009(3)
N1 0.048(4) 0.055(4) 0.058(4) -0.003(3) -0.019(3) 0.005(3)
C18 0.034(4) 0.041(4) 0.028(4) -0.009(3) 0.002(3) 0.002(3)
C43 0.046(4) 0.046(4) 0.040(4) -0.002(3) -0.003(4) 0.007(3)
C29 0.064(5) 0.054(5) 0.046(5) -0.008(4) -0.003(4) 0.007(4)
C37 0.053(5) 0.043(4) 0.049(5) -0.014(4) 0.002(4) 0.000(4)
C13 0.053(5) 0.086(6) 0.041(5) -0.014(4) -0.006(4) 0.003(4)
C24 0.033(4) 0.033(4) 0.036(4) -0.006(3) -0.002(3) 0.003(3)
C47 0.038(4) 0.036(4) 0.060(5) -0.010(4) -0.003(3) 0.003(3)
C42 0.036(4) 0.030(4) 0.036(4) -0.005(3) -0.001(3) -0.001(3)
C33 0.057(5) 0.072(5) 0.034(4) -0.004(4) -0.013(4) 0.009(4)
C23 0.051(5) 0.038(4) 0.053(5) -0.005(3) -0.009(4) -0.010(3)
C38 0.078(6) 0.045(5) 0.060(5) -0.007(4) 0.008(5) -0.015(4)
C35 0.047(4) 0.056(5) 0.046(5) -0.014(4) -0.005(4) -0.004(4)
C19 0.045(4) 0.057(5) 0.056(5) -0.013(4) -0.013(4) 0.005(4)
C28 0.077(6) 0.068(6) 0.041(5) -0.002(4) 0.005(4) 0.007(5)
C46 0.047(5) 0.039(4) 0.069(6) -0.012(4) 0.012(4) 0.001(4)
C36 0.037(4) 0.023(3) 0.054(5) -0.019(3) 0.001(3) -0.002(3)
C12 0.045(4) 0.034(4) 0.038(4) -0.006(3) -0.007(3) 0.002(3)
C30 0.034(4) 0.027(3) 0.047(4) -0.009(3) -0.005(3) 0.003(3)
C45 0.036(4) 0.042(4) 0.078(6) 0.001(4) -0.003(4) 0.003(3)
C17 0.045(4) 0.054(5) 0.041(4) -0.020(4) -0.003(3) 0.010(4)
C41 0.037(4) 0.042(4) 0.061(5) -0.019(4) -0.003(4) -0.006(3)
C25 0.064(5) 0.036(4) 0.045(4) -0.001(3) -0.004(4) 0.009(4)
C10 0.046(5) 0.049(4) 0.055(5) -0.010(4) -0.022(4) 0.006(4)
C7 0.048(5) 0.044(4) 0.067(5) -0.006(4) -0.001(4) 0.007(4)
C31 0.062(5) 0.049(4) 0.040(5) -0.012(4) -0.005(4) -0.014(4)
C20 0.059(5) 0.084(6) 0.049(5) -0.019(4) -0.013(4) 0.014(5)
C2 0.090(7) 0.079(7) 0.055(6) 0.016(5) -0.023(5) 0.023(6)
C5 0.048(5) 0.048(4) 0.039(4) -0.010(3) -0.008(4) 0.005(4)
C6 0.025(4) 0.042(4) 0.058(5) -0.014(4) -0.014(3) 0.009(3)
C11 0.036(4) 0.037(4) 0.044(4) -0.012(3) -0.010(3) 0.005(3)
C44 0.051(5) 0.057(5) 0.055(5) -0.001(4) -0.018(4) -0.001(4)
C34 0.055(5) 0.051(5) 0.050(5) -0.002(4) 0.005(4) -0.004(4)
C1 0.060(5) 0.082(6) 0.065(6) -0.023(5) -0.027(5) 0.028(5)
C9 0.051(5) 0.060(5) 0.079(6) -0.012(5) -0.035(5) 0.010(4)
C14 0.063(6) 0.144(9) 0.043(5) -0.035(5) -0.001(4) 0.005(6)
C40 0.043(5) 0.078(6) 0.072(6) -0.041(5) 0.000(4) -0.020(4)
C22 0.068(6) 0.067(6) 0.056(5) -0.020(5) 0.001(4) -0.024(5)
C15 0.058(6) 0.103(7) 0.060(6) -0.029(5) -0.001(5) 0.024(5)
C3 0.096(8) 0.077(7) 0.069(6) 0.021(5) -0.011(6) 0.009(6)
C32 0.055(5) 0.067(5) 0.059(6) -0.028(4) -0.015(4) 0.004(4)
C21 0.046(5) 0.097(7) 0.053(5) -0.029(5) -0.011(4) -0.003(5)
C27 0.065(5) 0.065(6) 0.048(5) 0.006(4) -0.014(4) -0.004(4)
C16 0.048(5) 0.087(6) 0.051(5) -0.022(4) -0.004(4) 0.007(4)
C26 0.068(5) 0.028(4) 0.068(6) -0.002(4) -0.009(4) 0.003(4)
C8 0.039(5) 0.058(5) 0.098(7) -0.023(5) -0.018(5) 0.008(4)
C4 0.066(6) 0.072(6) 0.060(5) 0.014(5) -0.018(4) -0.005(5)
C39 0.063(6) 0.064(6) 0.060(6) -0.008(5) 0.018(5) -0.025(5)

loop_
_atom_type_symbol
_atom_type_description
_atom_type_scat_dispersion_real
_atom_type_scat_dispersion_imag
_atom_type_scat_source
C C 0.0033 0.0016 'International Tables Vol C Tables 4.2.6.8 and 6.1.1.4'
H H 0.0000 0.0000 'International Tables Vol C Tables 4.2.6.8 and 6.1.1.4'
N N 0.0061 0.0033 'International Tables Vol C Tables 4.2.6.8 and 6.1.1.4'
P P 0.1023 0.0942 'International Tables Vol C Tables 4.2.6.8 and 6.1.1.4'
Cl Cl 0.1484 0.1585 'International Tables Vol C Tables 4.2.6.8 and 6.1.1.4'
Pd Pd -0.9988 1.0072 'International Tables Vol C Tables 4.2.6.8 and 6.1.1.4'

loop_
_geom_angle_atom_site_label_1
_geom_angle_atom_site_label_2
_geom_angle_atom_site_label_3
_geom_angle
C11 Pd01 P2 88.01(18)
C11 Pd01 P1 88.59(18)
P2 Pd01 P1 175.10(6)
C11 Pd01 Cl2 171.8(2)
P2 Pd01 Cl2 92.17(6)
P1 Pd01 Cl2 90.69(6)
C42 P2 C30 104.1(3)
C42 P2 C36 101.1(3)
C30 P2 C36 106.4(3)
C42 P2 Pd01 114.9(2)
C30 P2 Pd01 111.8(2)
C36 P2 Pd01 117.2(2)
C24 P1 C18 106.4(3)
C24 P1 C12 103.9(3)
C18 P1 C12 100.6(3)
C24 P1 Pd01 111.2(2)
C18 P1 Pd01 113.7(2)
C12 P1 Pd01 119.8(2)
N3 N2 C5 113.8(6)
N2 N3 C6 115.7(6)
C5 N1 C1 115.8(7)
C19 C18 C23 119.1(6)
C19 C18 P1 118.6(5)
C23 C18 P1 121.6(5)
C42 C43 C44 120.7(7)
C28 C29 C24 120.9(7)
C36 C37 C38 119.8(7)
C12 C13 C14 121.1(7)
C25 C24 C29 117.7(6)
C25 C24 P1 123.6(5)
C29 C24 P1 118.8(5)
C42 C47 C46 120.8(7)
C47 C42 C43 118.5(6)
C47 C42 P2 121.7(5)
C43 C42 P2 119.7(5)
C32 C33 C34 119.0(7)
C22 C23 C18 119.9(7)
C39 C38 C37 121.1(8)
C34 C35 C30 120.7(7)
C18 C19 C20 121.4(7)
C27 C28 C29 119.6(7)
C45 C46 C47 120.4(7)
C37 C36 C41 119.1(6)
C37 C36 P2 120.0(5)
C41 C36 P2 120.6(5)
C13 C12 C17 117.4(6)
C13 C12 P1 121.7(5)
C17 C12 P1 120.9(5)
C31 C30 C35 117.9(6)
C31 C30 P2 125.4(5)
C35 C30 P2 116.6(5)
C46 C45 C44 119.7(7)
C12 C17 C16 121.4(7)
C40 C41 C36 120.7(7)
C24 C25 C26 120.3(7)
C11 C10 C9 121.8(7)
C8 C7 C6 121.9(7)
C8 C7 Cl1 117.6(6)
C6 C7 Cl1 120.5(6)
C30 C31 C32 120.6(7)
C21 C20 C19 119.1(8)
C3 C2 C1 118.4(8)
N1 C5 C4 124.3(7)
N1 C5 N2 112.1(6)
C4 C5 N2 123.5(7)
C11 C6 N3 123.9(6)
C11 C6 C7 119.7(6)
N3 C6 C7 116.2(6)
C6 C11 C10 117.4(6)
C6 C11 Pd01 123.1(5)
C10 C11 Pd01 119.5(5)
C45 C44 C43 119.8(7)
C33 C34 C35 120.3(7)
N1 C1 C2 124.0(8)
C8 C9 C10 121.4(7)
C15 C14 C13 119.8(8)
C41 C40 C39 119.9(8)
C21 C22 C23 120.3(7)
C14 C15 C16 120.9(8)
C2 C3 C4 119.3(9)
C33 C32 C31 121.3(7)
C22 C21 C20 120.1(7)
C26 C27 C28 120.4(7)
C15 C16 C17 119.2(7)
C27 C26 C25 121.1(7)
C7 C8 C9 117.7(7)
C5 C4 C3 118.1(8)
C38 C39 C40 119.4(7)

loop_
_geom_bond_atom_site_label_1
_geom_bond_atom_site_label_2
_geom_bond_distance
Pd01 C11 1.990(6)
Pd01 P2 2.3153(19)
Pd01 P1 2.3235(19)
Pd01 Cl2 2.383(2)
P2 C42 1.806(6)
P2 C30 1.808(7)
P2 C36 1.834(6)
P1 C24 1.803(6)
P1 C18 1.815(6)
P1 C12 1.826(7)
Cl1 C7 1.737(8)
N2 N3 1.230(7)
N2 C5 1.430(8)
N3 C6 1.409(8)
N1 C5 1.328(8)
N1 C1 1.338(9)
C18 C19 1.362(9)
C18 C23 1.383(8)
C43 C42 1.377(9)
C43 C44 1.370(9)
C29 C28 1.379(10)
C29 C24 1.392(9)
C37 C36 1.369(9)
C37 C38 1.391(10)
C13 C12 1.380(9)
C13 C14 1.381(10)
C24 C25 1.377(8)
C47 C42 1.378(8)
C47 C46 1.364(9)
C33 C32 1.358(10)
C33 C34 1.369(10)
C23 C22 1.384(10)
C38 C39 1.352(11)
C35 C34 1.369(9)
C35 C30 1.395(9)
C19 C20 1.384(10)
C28 C27 1.356(10)
C46 C45 1.361(10)
C36 C41 1.377(9)
C12 C17 1.376(9)
C30 C31 1.366(9)
C45 C44 1.377(10)
C17 C16 1.378(9)
C41 C40 1.380(9)
C25 C26 1.374(9)
C10 C11 1.384(9)
C10 C9 1.377(10)
C7 C8 1.378(10)
C7 C6 1.398(9)
C31 C32 1.371(9)
C20 C21 1.376(11)
C2 C3 1.361(12)
C2 C1 1.354(11)
C5 C4 1.353(10)
C6 C11 1.394(9)
C9 C8 1.369(11)
C14 C15 1.343(11)
C40 C39 1.380(11)
C22 C21 1.364(11)
C15 C16 1.363(10)
C3 C4 1.371(11)
C27 C26 1.345(10)
